data_7001379
loop_
_publ_author_name
'Ariyananda, Piyal W. G.'
'Kieber-Emmons, Matthew T.'
'Yap, Glenn P. A.'
'Riordan, Charles G.'

_publ_section_title
;
 Synthetic analogs for evaluating the influence of N--H&#x22EF;S
 hydrogen bonds on the formation of thioester in acetyl coenzyme a
 synthase
;
_journal_issue 22
_journal_name_full 'Dalton Transactions'
_journal_page_first 4359
_journal_page_last 4369
_journal_paper_doi 10.1039/b901192g
_journal_year 2009
_chemical_formula_sum 'C17 H27 F5 Ni P2 S'
_chemical_formula_weight 479.10
_chemical_name_common 'manuscript number B901192G'
_chemical_name_systematic
;
manuscript number B901192G
;
_space_group_IT_number 14
_symmetry_cell_setting monoclinic
_symmetry_space_group_name_Hall '-P 2yn'
_symmetry_space_group_name_H-M 'P 1 21/n 1'
_atom_sites_solution_hydrogens geom
_atom_sites_solution_primary direct
_atom_sites_solution_secondary difmap
_audit_creation_method SHELXL-97
_cell_angle_alpha 90.00
_cell_angle_beta 99.304(4)
_cell_angle_gamma 90.00
_cell_formula_units_Z 4
_cell_length_a 9.378(3)
_cell_length_b 19.453(6)
_cell_length_c 11.641(3)
_cell_measurement_reflns_used 1017
_cell_measurement_temperature 120(2)
_cell_measurement_theta_max 28.22
_cell_measurement_theta_min 2.74
_cell_volume 2095.7(11)
_computing_cell_refinement 'SAINT (Bruker, 2002)'
_computing_data_collection 'SMART (Bruker, 2002)'
_computing_data_reduction SAINT
_computing_molecular_graphics 'SHELXTL (Sheldrick, 2001)'
_computing_publication_material 'SHELXTL (Sheldrick, 2001)'
_computing_structure_refinement 'SHELXL-97 (Sheldrick, 1997)'
_computing_structure_solution 'SHELXS-97 (Sheldrick, 1990)'
_diffrn_ambient_temperature 120(2)
_diffrn_detector_area_resol_mean 836.6
_diffrn_measured_fraction_theta_full 1.000
_diffrn_measured_fraction_theta_max 0.999
_diffrn_measurement_device_type 'Bruker AXS APEX diffractometer'
_diffrn_measurement_method \w
_diffrn_radiation_monochromator graphite
_diffrn_radiation_source 'fine-focus sealed tube'
_diffrn_radiation_type MoK\a
_diffrn_radiation_wavelength 0.71073
_diffrn_reflns_av_R_equivalents 0.0233
_diffrn_reflns_av_sigmaI/netI 0.0153
_diffrn_reflns_limit_h_max 12
_diffrn_reflns_limit_h_min -12
_diffrn_reflns_limit_k_max 25
_diffrn_reflns_limit_k_min -25
_diffrn_reflns_limit_l_max 15
_diffrn_reflns_limit_l_min -15
_diffrn_reflns_number 28393
_diffrn_reflns_theta_full 25.00
_diffrn_reflns_theta_max 28.27
_diffrn_reflns_theta_min 2.06
_diffrn_standards_decay_% 1
_diffrn_standards_interval_count 0
_diffrn_standards_interval_time 0
_diffrn_standards_number 0
_exptl_absorpt_coefficient_mu 1.220
_exptl_absorpt_correction_T_max 0.8363
_exptl_absorpt_correction_T_min 0.6727
_exptl_absorpt_correction_type multi-scan
_exptl_absorpt_process_details 'SADABS (Sheldrick, 2003)'
_exptl_crystal_colour yellow
_exptl_crystal_density_diffrn 1.518
_exptl_crystal_density_method 'not measured'
_exptl_crystal_description block
_exptl_crystal_F_000 992
_exptl_crystal_size_max 0.35
_exptl_crystal_size_mid 0.16
_exptl_crystal_size_min 0.15
_refine_diff_density_max 0.617
_refine_diff_density_min -0.255
_refine_diff_density_rms 0.058
_refine_ls_extinction_method none
_refine_ls_goodness_of_fit_ref 1.015
_refine_ls_hydrogen_treatment constr
_refine_ls_matrix_type full
_refine_ls_number_parameters 240
_refine_ls_number_reflns 5208
_refine_ls_number_restraints 0
_refine_ls_restrained_S_all 1.015
_refine_ls_R_factor_all 0.0259
_refine_ls_R_factor_gt 0.0245
_refine_ls_shift/su_max 0.001
_refine_ls_shift/su_mean 0.000
_refine_ls_structure_factor_coef Fsqd
_refine_ls_weighting_details 'calc w=1/[\s^2^(Fo^2^)+(0.0430P)^2^+0.6041P] where P=(Fo^2^+2Fc^2^)/3'
_refine_ls_weighting_scheme calc
_refine_ls_wR_factor_gt 0.0663
_refine_ls_wR_factor_ref 0.0679
_reflns_number_gt 4915
_reflns_number_total 5208
_reflns_threshold_expression >2sigma(I)
_cod_data_source_file b901192g.txt
_cod_data_source_block char198
_cod_depositor_comments
;
The following automatic conversions were performed:
'_symmetry_cell_setting' value 'Monoclinic' changed to 'monoclinic'
according to '/home/saulius/struct/CIF-dictionaries/cif_core.dic'
dictionary named 'cif_core.dic' version 2.4.1 from 2010-06-29.

Automatic conversion script
Id: cif_fix_enum 1527 2010-12-29 10:47:43Z saulius 
;
_cod_original_cell_volume 2095.9(10)
_cod_original_sg_symbol_H-M P2(1)/n
_cod_database_code 7001379

loop_
_symmetry_equiv_pos_as_xyz
'x, y, z'
'-x+1/2, y+1/2, -z+1/2'
'-x, -y, -z'
'x-1/2, -y-1/2, z-1/2'

loop_
_atom_site_label
_atom_site_type_symbol
_atom_site_fract_x
_atom_site_fract_y
_atom_site_fract_z
_atom_site_U_iso_or_equiv
_atom_site_adp_type
_atom_site_occupancy
_atom_site_symmetry_multiplicity
_atom_site_calc_flag
_atom_site_refinement_flags
_atom_site_disorder_assembly
_atom_site_disorder_group
Ni1 Ni 0.945218(16) 0.124682(8) 0.857841(12) 0.01711(6) Uani 1 1 d . . .
S1 S 1.00947(4) 0.042004(17) 0.74670(3) 0.02339(8) Uani 1 1 d . . .
P1 P 0.87964(3) 0.193851(16) 0.98080(3) 0.01748(7) Uani 1 1 d . . .
P2 P 1.14585(3) 0.110644(16) 0.98036(3) 0.01764(7) Uani 1 1 d . . .
F1 F 0.75831(12) -0.04860(5) 0.64443(8) 0.0443(3) Uani 1 1 d . . .
F2 F 0.60384(11) -0.04461(6) 0.42942(9) 0.0472(3) Uani 1 1 d . . .
F3 F 0.66531(10) 0.05022(5) 0.27228(7) 0.0386(2) Uani 1 1 d . . .
F4 F 0.88700(14) 0.14040(6) 0.33458(9) 0.0502(3) Uani 1 1 d . . .
F5 F 1.04213(11) 0.13688(5) 0.54822(8) 0.0421(2) Uani 1 1 d . . .
C1 C 0.76783(15) 0.15081(8) 0.75171(12) 0.0294(3) Uani 1 1 d . . .
H1A H 0.7105 0.1821 0.7919 0.044 Uiso 1 1 calc R . .
H1B H 0.7111 0.1095 0.7274 0.044 Uiso 1 1 calc R . .
H1C H 0.7937 0.1738 0.6831 0.044 Uiso 1 1 calc R . .
C2 C 0.79198(15) -0.00030(7) 0.57048(11) 0.0256(3) Uani 1 1 d . . .
C3 C 0.71116(15) 0.00079(7) 0.45977(12) 0.0281(3) Uani 1 1 d . . .
C4 C 0.74191(16) 0.04855(7) 0.38006(11) 0.0275(3) Uani 1 1 d . . .
C5 C 0.85373(17) 0.09427(7) 0.41228(12) 0.0293(3) Uani 1 1 d . . .
C6 C 0.93269(15) 0.09180(7) 0.52289(11) 0.0254(3) Uani 1 1 d . . .
C7 C 0.90479(14) 0.04490(6) 0.60673(10) 0.0205(2) Uani 1 1 d . . .
C8 C 1.02314(14) 0.20500(6) 1.10803(11) 0.0217(2) Uani 1 1 d . . .
H8A H 1.0841 0.2450 1.0957 0.026 Uiso 1 1 calc R . .
H8B H 0.9794 0.2136 1.1786 0.026 Uiso 1 1 calc R . .
C9 C 1.11603(14) 0.13989(7) 1.12466(10) 0.0229(2) Uani 1 1 d . . .
H9A H 1.0661 0.1037 1.1629 0.027 Uiso 1 1 calc R . .
H9B H 1.2097 0.1499 1.1744 0.027 Uiso 1 1 calc R . .
C10 C 0.83369(15) 0.28275(7) 0.93848(12) 0.0246(3) Uani 1 1 d . . .
H10A H 0.7389 0.2839 0.8868 0.030 Uiso 1 1 calc R . .
H10B H 0.8259 0.3103 1.0087 0.030 Uiso 1 1 calc R . .
C11 C 0.94895(17) 0.31420(8) 0.87524(15) 0.0375(4) Uani 1 1 d . . .
H11A H 0.9194 0.3607 0.8488 0.056 Uiso 1 1 calc R . .
H11B H 0.9601 0.2856 0.8079 0.056 Uiso 1 1 calc R . .
H11C H 1.0412 0.3164 0.9285 0.056 Uiso 1 1 calc R . .
C12 C 0.72688(14) 0.15929(7) 1.04278(11) 0.0228(2) Uani 1 1 d . . .
H12A H 0.6505 0.1457 0.9777 0.027 Uiso 1 1 calc R . .
H12B H 0.7595 0.1170 1.0866 0.027 Uiso 1 1 calc R . .
C13 C 0.65948(15) 0.20678(7) 1.12327(12) 0.0272(3) Uani 1 1 d . . .
H13A H 0.5868 0.1814 1.1580 0.041 Uiso 1 1 calc R . .
H13B H 0.6134 0.2458 1.0785 0.041 Uiso 1 1 calc R . .
H13C H 0.7348 0.2237 1.1850 0.041 Uiso 1 1 calc R . .
C14 C 1.23298(14) 0.02685(6) 1.00568(11) 0.0227(2) Uani 1 1 d . . .
H14A H 1.1629 -0.0056 1.0311 0.027 Uiso 1 1 calc R . .
H14B H 1.2562 0.0097 0.9308 0.027 Uiso 1 1 calc R . .
C15 C 1.37100(16) 0.02561(8) 1.09556(12) 0.0307(3) Uani 1 1 d . . .
H15A H 1.4080 -0.0215 1.1044 0.046 Uiso 1 1 calc R . .
H15B H 1.3498 0.0422 1.1705 0.046 Uiso 1 1 calc R . .
H15C H 1.4437 0.0554 1.0694 0.046 Uiso 1 1 calc R . .
C16 C 1.28825(14) 0.16808(7) 0.94520(12) 0.0273(3) Uani 1 1 d . . .
H16A H 1.2503 0.2156 0.9380 0.033 Uiso 1 1 calc R . .
H16B H 1.3704 0.1673 1.0104 0.033 Uiso 1 1 calc R . .
C17 C 1.34333(16) 0.14888(9) 0.83299(14) 0.0344(3) Uani 1 1 d . . .
H17A H 1.4165 0.1822 0.8181 0.052 Uiso 1 1 calc R . .
H17B H 1.2626 0.1493 0.7680 0.052 Uiso 1 1 calc R . .
H17C H 1.3862 0.1028 0.8409 0.052 Uiso 1 1 calc R . .

loop_
_atom_site_aniso_label
_atom_site_aniso_U_11
_atom_site_aniso_U_22
_atom_site_aniso_U_33
_atom_site_aniso_U_23
_atom_site_aniso_U_13
_atom_site_aniso_U_12
Ni1 0.01730(9) 0.02012(9) 0.01345(9) -0.00157(5) 0.00111(6) 0.00229(5)
S1 0.02665(16) 0.02541(16) 0.01702(14) -0.00487(11) 0.00027(11) 0.00506(12)
P1 0.01917(14) 0.01803(15) 0.01522(14) -0.00009(10) 0.00276(11) 0.00202(11)
P2 0.01783(14) 0.01766(14) 0.01672(14) 0.00015(11) 0.00068(11) 0.00126(11)
F1 0.0545(6) 0.0469(6) 0.0296(5) 0.0124(4) 0.0007(4) -0.0254(5)
F2 0.0418(5) 0.0564(6) 0.0390(5) -0.0027(4) -0.0071(4) -0.0232(5)
F3 0.0431(5) 0.0502(6) 0.0187(4) -0.0002(4) -0.0064(4) 0.0097(4)
F4 0.0731(8) 0.0451(6) 0.0320(5) 0.0184(4) 0.0076(5) -0.0105(5)
F5 0.0512(6) 0.0357(5) 0.0384(5) 0.0010(4) 0.0042(4) -0.0228(4)
C1 0.0249(6) 0.0416(8) 0.0197(6) -0.0050(5) -0.0027(5) 0.0110(6)
C2 0.0301(6) 0.0272(6) 0.0195(6) 0.0030(5) 0.0042(5) -0.0049(5)
C3 0.0271(6) 0.0316(7) 0.0241(6) -0.0033(5) -0.0001(5) -0.0055(5)
C4 0.0320(7) 0.0335(7) 0.0157(5) -0.0018(5) -0.0001(5) 0.0072(5)
C5 0.0419(8) 0.0259(6) 0.0211(6) 0.0054(5) 0.0084(5) 0.0013(6)
C6 0.0324(7) 0.0217(6) 0.0229(6) -0.0027(5) 0.0063(5) -0.0045(5)
C7 0.0245(6) 0.0209(6) 0.0162(5) -0.0039(4) 0.0038(4) 0.0013(5)
C8 0.0249(6) 0.0208(6) 0.0185(5) -0.0039(4) 0.0007(5) 0.0002(5)
C9 0.0268(6) 0.0238(6) 0.0162(5) -0.0016(4) -0.0019(5) 0.0038(5)
C10 0.0276(6) 0.0217(6) 0.0259(6) 0.0050(5) 0.0082(5) 0.0064(5)
C11 0.0389(8) 0.0300(7) 0.0480(9) 0.0171(7) 0.0207(7) 0.0080(6)
C12 0.0243(6) 0.0228(6) 0.0223(6) -0.0022(5) 0.0068(5) -0.0020(5)
C13 0.0293(7) 0.0264(6) 0.0285(7) -0.0010(5) 0.0121(5) 0.0022(5)
C14 0.0243(6) 0.0201(6) 0.0233(6) 0.0014(5) 0.0027(5) 0.0043(5)
C15 0.0300(7) 0.0334(7) 0.0269(7) 0.0023(5) -0.0011(5) 0.0126(6)
C16 0.0226(6) 0.0253(6) 0.0334(7) 0.0038(5) 0.0026(5) -0.0034(5)
C17 0.0268(7) 0.0394(8) 0.0389(8) 0.0130(6) 0.0106(6) 0.0027(6)

loop_
_atom_type_symbol
_atom_type_description
_atom_type_scat_dispersion_real
_atom_type_scat_dispersion_imag
_atom_type_scat_source
C C 0.0033 0.0016 'International Tables Vol C Tables 4.2.6.8 and 6.1.1.4'
H H 0.0000 0.0000 'International Tables Vol C Tables 4.2.6.8 and 6.1.1.4'
F F 0.0171 0.0103 'International Tables Vol C Tables 4.2.6.8 and 6.1.1.4'
P P 0.1023 0.0942 'International Tables Vol C Tables 4.2.6.8 and 6.1.1.4'
S S 0.1246 0.1234 'International Tables Vol C Tables 4.2.6.8 and 6.1.1.4'
Ni Ni 0.3393 1.1124 'International Tables Vol C Tables 4.2.6.8 and 6.1.1.4'

loop_
_geom_angle_atom_site_label_1
_geom_angle_atom_site_label_2
_geom_angle_atom_site_label_3
_geom_angle
_geom_angle_site_symmetry_1
_geom_angle_site_symmetry_3
_geom_angle_publ_flag
C1 Ni1 P1 87.26(4) . . ?
C1 Ni1 P2 172.21(5) . . ?
P1 Ni1 P2 87.25(2) . . ?
C1 Ni1 S1 95.92(4) . . ?
P1 Ni1 S1 172.421(14) . . ?
P2 Ni1 S1 90.210(19) . . ?
C7 S1 Ni1 110.76(4) . . ?
C10 P1 C12 106.71(6) . . ?
C10 P1 C8 102.37(6) . . ?
C12 P1 C8 104.01(6) . . ?
C10 P1 Ni1 119.85(5) . . ?
C12 P1 Ni1 111.25(4) . . ?
C8 P1 Ni1 111.21(4) . . ?
C14 P2 C9 105.02(6) . . ?
C14 P2 C16 104.85(7) . . ?
C9 P2 C16 103.82(7) . . ?
C14 P2 Ni1 122.16(4) . . ?
C9 P2 Ni1 108.40(5) . . ?
C16 P2 Ni1 111.01(5) . . ?
F1 C2 C3 117.12(12) . . ?
F1 C2 C7 119.60(12) . . ?
C3 C2 C7 123.27(12) . . ?
F2 C3 C4 119.77(12) . . ?
F2 C3 C2 120.58(13) . . ?
C4 C3 C2 119.65(13) . . ?
F3 C4 C3 120.53(13) . . ?
F3 C4 C5 120.47(13) . . ?
C3 C4 C5 119.00(12) . . ?
F4 C5 C6 120.20(13) . . ?
F4 C5 C4 119.71(13) . . ?
C6 C5 C4 120.08(12) . . ?
F5 C6 C5 117.21(12) . . ?
F5 C6 C7 119.79(12) . . ?
C5 C6 C7 122.99(13) . . ?
C2 C7 C6 115.00(11) . . ?
C2 C7 S1 122.98(10) . . ?
C6 C7 S1 121.99(10) . . ?
C9 C8 P1 109.28(8) . . ?
C8 C9 P2 107.94(8) . . ?
C11 C10 P1 110.69(9) . . ?
C13 C12 P1 116.61(9) . . ?
C15 C14 P2 115.61(9) . . ?
C17 C16 P2 113.61(10) . . ?

loop_
_geom_bond_atom_site_label_1
_geom_bond_atom_site_label_2
_geom_bond_distance
_geom_bond_site_symmetry_2
_geom_bond_publ_flag
Ni1 C1 1.9717(14) . ?
Ni1 P1 2.1266(5) . ?
Ni1 P2 2.1867(6) . ?
Ni1 S1 2.2082(5) . ?
S1 C7 1.7620(13) . ?
P1 C10 1.8304(14) . ?
P1 C12 1.8329(13) . ?
P1 C8 1.8459(13) . ?
P2 C14 1.8259(13) . ?
P2 C9 1.8373(13) . ?
P2 C16 1.8375(14) . ?
F1 C2 1.3460(15) . ?
F2 C3 1.3427(16) . ?
F3 C4 1.3416(15) . ?
F4 C5 1.3460(16) . ?
F5 C6 1.3458(16) . ?
C2 C3 1.3857(18) . ?
C2 C7 1.3879(18) . ?
C3 C4 1.376(2) . ?
C4 C5 1.380(2) . ?
C5 C6 1.3786(19) . ?
C6 C7 1.3914(18) . ?
C8 C9 1.5318(18) . ?
C10 C11 1.5305(19) . ?
C12 C13 1.5240(18) . ?
C14 C15 1.5274(18) . ?
C16 C17 1.527(2) . ?

loop_
_geom_torsion_atom_site_label_1
_geom_torsion_atom_site_label_2
_geom_torsion_atom_site_label_3
_geom_torsion_atom_site_label_4
_geom_torsion
_geom_torsion_site_symmetry_1
_geom_torsion_site_symmetry_2
_geom_torsion_site_symmetry_3
_geom_torsion_site_symmetry_4
_geom_torsion_publ_flag
C1 Ni1 S1 C7 11.39(7) . . . . ?
P1 Ni1 S1 C7 125.88(11) . . . . ?
P2 Ni1 S1 C7 -163.80(5) . . . . ?
C1 Ni1 P1 C10 -52.58(7) . . . . ?
P2 Ni1 P1 C10 121.90(5) . . . . ?
S1 Ni1 P1 C10 -167.59(11) . . . . ?
C1 Ni1 P1 C12 72.79(7) . . . . ?
P2 Ni1 P1 C12 -112.73(5) . . . . ?
S1 Ni1 P1 C12 -42.22(12) . . . . ?
C1 Ni1 P1 C8 -171.77(7) . . . . ?
P2 Ni1 P1 C8 2.70(5) . . . . ?
S1 Ni1 P1 C8 73.22(12) . . . . ?
C1 Ni1 P2 C14 -174.3(3) . . . . ?
P1 Ni1 P2 C14 140.49(5) . . . . ?
S1 Ni1 P2 C14 -32.37(5) . . . . ?
C1 Ni1 P2 C9 63.5(3) . . . . ?
P1 Ni1 P2 C9 18.37(5) . . . . ?
S1 Ni1 P2 C9 -154.49(5) . . . . ?
C1 Ni1 P2 C16 -49.9(3) . . . . ?
P1 Ni1 P2 C16 -95.06(5) . . . . ?
S1 Ni1 P2 C16 92.09(5) . . . . ?
F1 C2 C3 F2 0.3(2) . . . . ?
C7 C2 C3 F2 179.52(13) . . . . ?
F1 C2 C3 C4 -179.24(13) . . . . ?
C7 C2 C3 C4 0.0(2) . . . . ?
F2 C3 C4 F3 0.1(2) . . . . ?
C2 C3 C4 F3 179.70(13) . . . . ?
F2 C3 C4 C5 -179.21(13) . . . . ?
C2 C3 C4 C5 0.4(2) . . . . ?
F3 C4 C5 F4 -0.7(2) . . . . ?
C3 C4 C5 F4 178.68(14) . . . . ?
F3 C4 C5 C6 -179.44(13) . . . . ?
C3 C4 C5 C6 -0.1(2) . . . . ?
F4 C5 C6 F5 0.0(2) . . . . ?
C4 C5 C6 F5 178.72(13) . . . . ?
F4 C5 C6 C7 -179.29(13) . . . . ?
C4 C5 C6 C7 -0.5(2) . . . . ?
F1 C2 C7 C6 178.66(12) . . . . ?
C3 C2 C7 C6 -0.5(2) . . . . ?
F1 C2 C7 S1 0.56(19) . . . . ?
C3 C2 C7 S1 -178.62(11) . . . . ?
F5 C6 C7 C2 -178.42(12) . . . . ?
C5 C6 C7 C2 0.8(2) . . . . ?
F5 C6 C7 S1 -0.30(18) . . . . ?
C5 C6 C7 S1 178.92(11) . . . . ?
Ni1 S1 C7 C2 -103.25(11) . . . . ?
Ni1 S1 C7 C6 78.78(11) . . . . ?
C10 P1 C8 C9 -157.03(9) . . . . ?
C12 P1 C8 C9 91.99(10) . . . . ?
Ni1 P1 C8 C9 -27.85(10) . . . . ?
P1 C8 C9 P2 41.48(11) . . . . ?
C14 P2 C9 C8 -171.75(9) . . . . ?
C16 P2 C9 C8 78.42(10) . . . . ?
Ni1 P2 C9 C8 -39.68(10) . . . . ?
C12 P1 C10 C11 -174.77(11) . . . . ?
C8 P1 C10 C11 76.28(12) . . . . ?
Ni1 P1 C10 C11 -47.29(12) . . . . ?
C10 P1 C12 C13 -41.73(12) . . . . ?
C8 P1 C12 C13 66.06(11) . . . . ?
Ni1 P1 C12 C13 -174.13(9) . . . . ?
C9 P2 C14 C15 -55.28(11) . . . . ?
C16 P2 C14 C15 53.81(11) . . . . ?
Ni1 P2 C14 C15 -178.97(8) . . . . ?
C14 P2 C16 C17 64.06(11) . . . . ?
C9 P2 C16 C17 174.02(10) . . . . ?
Ni1 P2 C16 C17 -69.71(11) . . . . ?
